data_7714824
loop_
_publ_author_name
'Hadlington, Terrance J.'

_publ_section_title
;
 An anionic beryllium hydride dimer with an exceedingly short Be&#x22ef;Be
 distance.
;
_journal_issue 3
_journal_name_full 'Dalton transactions (Cambridge, England : 2003)'
_journal_page_first 882
_journal_page_last 886
_journal_paper_doi 10.1039/d3dt03976e
_journal_volume 53
_journal_year 2024
_chemical_formula_moiety 'C54 H111 Be2 Li N6 Si2'
_chemical_formula_sum 'C54 H111 Be2 Li N6 Si2'
_chemical_formula_weight 925.62
_space_group_crystal_system triclinic
_space_group_IT_number 2
_space_group_name_Hall '-P 1'
_space_group_name_H-M_alt 'P -1'
_atom_sites_solution_hydrogens mixed
_audit_creation_method SHELXL-2018/3
_audit_update_record
;
2023-10-24 deposited with the CCDC.	2023-12-21 downloaded from the CCDC.
;
_cell_angle_alpha 85.77(3)
_cell_angle_beta 67.48(3)
_cell_angle_gamma 67.01(3)
_cell_formula_units_Z 2
_cell_length_a 13.849(3)
_cell_length_b 15.592(3)
_cell_length_c 16.930(3)
_cell_measurement_reflns_used 2000
_cell_measurement_temperature 150(2)
_cell_measurement_theta_max 32.50
_cell_measurement_theta_min 1.92
_cell_volume 3096.4(15)
_computing_structure_refinement 'SHELXL-2018/3 (Sheldrick, 2018)'
_diffrn_ambient_temperature 150(2)
_diffrn_detector Pilatus300K
_diffrn_detector_area_resol_mean 5.81
_diffrn_measured_fraction_theta_full 0.999
_diffrn_measured_fraction_theta_max 0.999
_diffrn_measurement_device_type 'STOE StadiVari'
_diffrn_measurement_method '\w scans'
_diffrn_radiation_collimation '0.6 mm diameter'
_diffrn_radiation_monochromator 'Graded multilayer mirror'
_diffrn_radiation_type 'Mo K\a'
_diffrn_radiation_wavelength 0.71073
_diffrn_reflns_av_R_equivalents 0.0278
_diffrn_reflns_av_unetI/netI 0.0157
_diffrn_reflns_Laue_measured_fraction_full 0.999
_diffrn_reflns_Laue_measured_fraction_max 0.999
_diffrn_reflns_limit_h_max 17
_diffrn_reflns_limit_h_min -17
_diffrn_reflns_limit_k_max 19
_diffrn_reflns_limit_k_min -19
_diffrn_reflns_limit_l_max 20
_diffrn_reflns_limit_l_min -20
_diffrn_reflns_number 93689
_diffrn_reflns_point_group_measured_fraction_full 0.999
_diffrn_reflns_point_group_measured_fraction_max 0.999
_diffrn_reflns_theta_full 25.242
_diffrn_reflns_theta_max 26.000
_diffrn_reflns_theta_min 2.493
_diffrn_source 'Genix 3D HF Mo'
_diffrn_source_current 1.000
_diffrn_source_power 0.050
_diffrn_source_voltage 50
_exptl_absorpt_coefficient_mu 0.093
_exptl_absorpt_correction_T_max 1.000
_exptl_absorpt_correction_T_min 0.971
_exptl_absorpt_correction_type empirical
_exptl_absorpt_process_details 'STOE X-AREA 1.76'
_exptl_crystal_colour colourless
_exptl_crystal_density_diffrn 0.993
_exptl_crystal_description block
_exptl_crystal_F_000 1032
_exptl_crystal_size_max 0.52
_exptl_crystal_size_mid 0.42
_exptl_crystal_size_min 0.41
_refine_diff_density_max 0.387
_refine_diff_density_min -0.344
_refine_diff_density_rms 0.039
_refine_ls_extinction_method none
_refine_ls_goodness_of_fit_ref 1.031
_refine_ls_hydrogen_treatment mixed
_refine_ls_matrix_type full
_refine_ls_number_parameters 660
_refine_ls_number_reflns 12159
_refine_ls_number_restraints 0
_refine_ls_restrained_S_all 1.031
_refine_ls_R_factor_all 0.0547
_refine_ls_R_factor_gt 0.0460
_refine_ls_shift/su_max 0.001
_refine_ls_shift/su_mean 0.000
_refine_ls_structure_factor_coef Fsqd
_refine_ls_weighting_details 'w=1/[\s^2^(Fo^2^)+(0.0645P)^2^+1.2358P] where P=(Fo^2^+2Fc^2^)/3'
_refine_ls_weighting_scheme calc
_refine_ls_wR_factor_gt 0.1229
_refine_ls_wR_factor_ref 0.1293
_reflns_Friedel_coverage 0.000
_reflns_number_gt 10367
_reflns_number_total 12159
_reflns_threshold_expression 'I > 2\s(I)'
_cod_data_source_file d3dt03976e2.cif
_cod_data_source_block compound_2b
_cod_depositor_comments 'Adding full bibliography for 7714823--7714825.cif.'
_cod_original_cell_volume 3096.1(14)
_cod_original_formula_sum 'C42 H79 Be2 N2 Si2, C12 H32 Li N4'
_cod_database_code 7714824
_shelx_shelxl_version_number 2018/3
_shelx_space_group_comment
;
The symmetry employed for this shelxl refinement is uniquely defined
by the following loop, which should always be used as a source of
symmetry information in preference to the above space-group names.
They are only intended as comments.
;

loop_
_space_group_symop_operation_xyz
'x, y, z'
'-x, -y, -z'

loop_
_atom_site_label
_atom_site_type_symbol
_atom_site_fract_x
_atom_site_fract_y
_atom_site_fract_z
_atom_site_U_iso_or_equiv
_atom_site_adp_type
_atom_site_occupancy
_atom_site_site_symmetry_order
_atom_site_calc_flag
_atom_site_refinement_flags_posn
_atom_site_refinement_flags_adp
_atom_site_refinement_flags_occupancy
_atom_site_disorder_assembly
_atom_site_disorder_group
Si1 Si 0.59666(3) 0.26925(3) 0.61185(3) 0.02952(10) Uani 1 1 d . . . . .
Si2 Si 0.24177(3) 0.03493(3) 0.81448(3) 0.02985(10) Uani 1 1 d . . . . .
N1 N 0.50874(10) 0.28310(8) 0.71911(8) 0.0290(3) Uani 1 1 d . . . . .
N2 N 0.20646(10) 0.15261(8) 0.79964(8) 0.0298(3) Uani 1 1 d . . . . .
N3 N 0.89591(12) 0.76981(9) 0.72490(9) 0.0400(3) Uani 1 1 d . . . . .
N4 N 1.00506(12) 0.56405(10) 0.72391(10) 0.0409(3) Uani 1 1 d . . . . .
C1 C 0.52768(12) 0.31935(10) 0.78450(9) 0.0293(3) Uani 1 1 d . . . . .
N6 N 0.7029(5) 0.6653(5) 0.8837(4) 0.0411(14) Uani 0.690(5) 1 d . . P A 1
C2 C 0.47389(12) 0.41654(10) 0.81154(10) 0.0322(3) Uani 1 1 d . . . . .
C22 C 0.09600(12) 0.21235(10) 0.80185(10) 0.0293(3) Uani 1 1 d . . . . .
C6 C 0.59756(12) 0.25928(11) 0.82580(10) 0.0328(3) Uani 1 1 d . . . . .
N5 N 0.7215(5) 0.6488(4) 0.7070(4) 0.0452(10) Uani 0.690(5) 1 d . . P A 1
C23 C 0.00809(13) 0.26270(10) 0.87929(10) 0.0325(3) Uani 1 1 d . . . . .
C24 C -0.09962(13) 0.31809(11) 0.88020(11) 0.0394(4) Uani 1 1 d . . . . .
H24 H -0.158860 0.350487 0.932718 0.047 Uiso 1 1 calc R U . . .
C3 C 0.49660(13) 0.45111(11) 0.87295(10) 0.0370(3) Uani 1 1 d . . . . .
H3 H 0.462090 0.516421 0.889394 0.044 Uiso 1 1 calc R U . . .
C13 C 0.66306(14) 0.35952(12) 0.58986(11) 0.0408(4) Uani 1 1 d . . . . .
H13 H 0.602135 0.418566 0.624761 0.049 Uiso 1 1 calc R U . . .
C37 C 0.22480(14) 0.01050(11) 0.92995(10) 0.0359(3) Uani 1 1 d . . . . .
H37 H 0.141233 0.039852 0.964814 0.043 Uiso 1 1 calc R U . . .
C5 C 0.61667(14) 0.29725(12) 0.88769(10) 0.0381(4) Uani 1 1 d . . . . .
H5 H 0.664014 0.256703 0.914726 0.046 Uiso 1 1 calc R U . . .
C10 C 0.65151(14) 0.15374(11) 0.80448(11) 0.0374(3) Uani 1 1 d . . . . .
H10 H 0.639120 0.140458 0.753027 0.045 Uiso 1 1 calc R U . . .
C27 C 0.07342(14) 0.22399(11) 0.72613(10) 0.0356(3) Uani 1 1 d . . . . .
C16 C 0.71804(13) 0.14829(11) 0.57970(10) 0.0360(3) Uani 1 1 d . . . . .
H16 H 0.753372 0.139471 0.622897 0.043 Uiso 1 1 calc R U . . .
C4 C 0.56835(14) 0.39259(12) 0.91071(11) 0.0404(4) Uani 1 1 d . . . . .
H4 H 0.584128 0.417475 0.951722 0.048 Uiso 1 1 calc R U . . .
C25 C -0.12209(14) 0.32692(12) 0.80677(12) 0.0430(4) Uani 1 1 d . . . . .
H25 H -0.196180 0.364182 0.808733 0.052 Uiso 1 1 calc R U . . .
C19 C 0.50414(14) 0.28300(12) 0.54914(11) 0.0386(4) Uani 1 1 d . . . . .
H19 H 0.465036 0.239377 0.573297 0.046 Uiso 1 1 calc R U . . .
C26 C -0.03564(15) 0.28096(12) 0.73052(12) 0.0420(4) Uani 1 1 d . . . . .
H26 H -0.050542 0.288176 0.679585 0.050 Uiso 1 1 calc R U . . .
C40 C 0.14292(14) -0.00642(11) 0.78890(11) 0.0369(3) Uani 1 1 d . . . . .
H40 H 0.128389 0.028865 0.740084 0.044 Uiso 1 1 calc R U . . .
C34 C 0.39425(14) -0.03997(11) 0.74184(11) 0.0400(4) Uani 1 1 d . . . . .
H34 H 0.401191 -0.106222 0.747347 0.048 Uiso 1 1 calc R U . . .
C7 C 0.38365(14) 0.48224(11) 0.78031(11) 0.0373(3) Uani 1 1 d . . . . .
H7 H 0.391300 0.450048 0.727991 0.045 Uiso 1 1 calc R U . . .
C18 C 0.67307(16) 0.07023(11) 0.59070(12) 0.0439(4) Uani 1 1 d . . . . .
H18A H 0.645696 0.070029 0.545249 0.066 Uiso 1 1 calc R U . . .
H18B H 0.610447 0.081413 0.646823 0.066 Uiso 1 1 calc R U . . .
H18C H 0.734451 0.009606 0.587011 0.066 Uiso 1 1 calc R U . . .
C42 C 0.02594(14) 0.01889(13) 0.86233(13) 0.0451(4) Uani 1 1 d . . . . .
H42A H -0.022103 -0.000607 0.844051 0.068 Uiso 1 1 calc R U . . .
H42B H -0.009914 0.086658 0.877268 0.068 Uiso 1 1 calc R U . . .
H42C H 0.035138 -0.013236 0.912558 0.068 Uiso 1 1 calc R U . . .
C28 C 0.02952(14) 0.25957(11) 0.96116(10) 0.0376(4) Uani 1 1 d . . . . .
H28 H 0.104708 0.207304 0.951266 0.045 Uiso 1 1 calc R U . . .
C12 C 0.59500(16) 0.10415(12) 0.87802(12) 0.0458(4) Uani 1 1 d . . . . .
H12A H 0.605689 0.116101 0.929499 0.069 Uiso 1 1 calc R U . . .
H12B H 0.629608 0.036691 0.861624 0.069 Uiso 1 1 calc R U . . .
H12C H 0.513534 0.127923 0.890021 0.069 Uiso 1 1 calc R U . . .
C46 C 1.06214(15) 0.62764(12) 0.72179(13) 0.0453(4) Uani 1 1 d . . . . .
H46A H 1.144978 0.594574 0.689439 0.054 Uiso 1 1 calc R U . . .
H46B H 1.049855 0.644254 0.781190 0.054 Uiso 1 1 calc R U . . .
C31 C 0.16632(16) 0.17791(12) 0.63988(11) 0.0448(4) Uani 1 1 d . . . . .
H31 H 0.226998 0.123781 0.651162 0.054 Uiso 1 1 calc R U . . .
C38 C 0.27948(16) 0.05532(13) 0.96961(12) 0.0447(4) Uani 1 1 d . . . . .
H38A H 0.247585 0.055278 1.032228 0.067 Uiso 1 1 calc R U . . .
H38B H 0.263700 0.119825 0.954197 0.067 Uiso 1 1 calc R U . . .
H38C H 0.361861 0.019317 0.947561 0.067 Uiso 1 1 calc R U . . .
C36 C 0.42155(16) -0.02540(13) 0.64628(12) 0.0490(4) Uani 1 1 d . . . . .
H36A H 0.421885 0.037192 0.636020 0.074 Uiso 1 1 calc R U . . .
H36B H 0.363730 -0.031515 0.629916 0.074 Uiso 1 1 calc R U . . .
H36C H 0.496448 -0.072561 0.611880 0.074 Uiso 1 1 calc R U . . .
C14 C 0.76026(16) 0.33303(14) 0.62174(14) 0.0504(4) Uani 1 1 d . . . . .
H14A H 0.819505 0.272283 0.593203 0.076 Uiso 1 1 calc R U . . .
H14B H 0.730769 0.329185 0.683963 0.076 Uiso 1 1 calc R U . . .
H14C H 0.792469 0.380734 0.608361 0.076 Uiso 1 1 calc R U . . .
C8 C 0.26648(14) 0.49857(13) 0.84917(13) 0.0474(4) Uani 1 1 d . . . . .
H8A H 0.258277 0.438668 0.859902 0.071 Uiso 1 1 calc R U . . .
H8B H 0.207664 0.540458 0.829529 0.071 Uiso 1 1 calc R U . . .
H8C H 0.258264 0.527086 0.902288 0.071 Uiso 1 1 calc R U . . .
C45 C 1.01866(15) 0.71637(13) 0.68061(12) 0.0470(4) Uani 1 1 d . . . . .
H45A H 1.059494 0.756119 0.680878 0.056 Uiso 1 1 calc R U . . .
H45B H 1.035490 0.699977 0.620038 0.056 Uiso 1 1 calc R U . . .
C11 C 0.78025(15) 0.11414(13) 0.78153(13) 0.0502(4) Uani 1 1 d . . . . .
H11A H 0.814752 0.148374 0.736176 0.075 Uiso 1 1 calc R U . . .
H11B H 0.813371 0.047751 0.761276 0.075 Uiso 1 1 calc R U . . .
H11C H 0.794833 0.121015 0.832483 0.075 Uiso 1 1 calc R U . . .
C41 C 0.19206(17) -0.11095(13) 0.75790(12) 0.0485(4) Uani 1 1 d . . . . .
H41A H 0.203055 -0.149061 0.804849 0.073 Uiso 1 1 calc R U . . .
H41B H 0.265244 -0.126817 0.709319 0.073 Uiso 1 1 calc R U . . .
H41C H 0.139089 -0.123351 0.739841 0.073 Uiso 1 1 calc R U . . .
C15 C 0.70078(18) 0.38356(15) 0.49708(14) 0.0578(5) Uani 1 1 d . . . . .
H15A H 0.730208 0.432445 0.491927 0.087 Uiso 1 1 calc R U . . .
H15B H 0.635802 0.406075 0.479702 0.087 Uiso 1 1 calc R U . . .
H15C H 0.760606 0.327615 0.459897 0.087 Uiso 1 1 calc R U . . .
C20 C 0.40815(17) 0.37985(13) 0.56610(14) 0.0521(5) Uani 1 1 d . . . . .
H20A H 0.440509 0.426862 0.545139 0.078 Uiso 1 1 calc R U . . .
H20B H 0.362775 0.393747 0.627918 0.078 Uiso 1 1 calc R U . . .
H20C H 0.359587 0.381079 0.536117 0.078 Uiso 1 1 calc R U . . .
C39 C 0.26108(17) -0.09396(12) 0.94479(12) 0.0456(4) Uani 1 1 d . . . . .
H39A H 0.343269 -0.126479 0.913448 0.068 Uiso 1 1 calc R U . . .
H39B H 0.221006 -0.120939 0.924106 0.068 Uiso 1 1 calc R U . . .
H39C H 0.242068 -0.101039 1.006261 0.068 Uiso 1 1 calc R U . . .
C17 C 0.81656(16) 0.13085(13) 0.49164(12) 0.0504(5) Uani 1 1 d . . . . .
H17A H 0.874952 0.067915 0.485945 0.076 Uiso 1 1 calc R U . . .
H17B H 0.849574 0.177243 0.486896 0.076 Uiso 1 1 calc R U . . .
H17C H 0.787871 0.136286 0.446031 0.076 Uiso 1 1 calc R U . . .
C35 C 0.48640(14) -0.03401(13) 0.76785(13) 0.0484(4) Uani 1 1 d . . . . .
H35A H 0.561564 -0.068943 0.723675 0.073 Uiso 1 1 calc R U . . .
H35B H 0.481180 -0.060901 0.822780 0.073 Uiso 1 1 calc R U . . .
H35C H 0.475221 0.031625 0.773695 0.073 Uiso 1 1 calc R U . . .
C48 C 1.03541(17) 0.48961(13) 0.77970(15) 0.0544(5) Uani 1 1 d . . . . .
H48A H 1.117970 0.454385 0.756366 0.082 Uiso 1 1 calc R U . . .
H48B H 0.997599 0.447290 0.782170 0.082 Uiso 1 1 calc R U . . .
H48C H 1.010820 0.517710 0.837618 0.082 Uiso 1 1 calc R U . . .
C29 C 0.03868(17) 0.35017(14) 0.97963(12) 0.0487(4) Uani 1 1 d . . . . .
H29A H 0.101218 0.358296 0.931477 0.073 Uiso 1 1 calc R U . . .
H29B H 0.053387 0.346848 1.032214 0.073 Uiso 1 1 calc R U . . .
H29C H -0.032701 0.403334 0.987033 0.073 Uiso 1 1 calc R U . . .
C33 C 0.21981(18) 0.24574(15) 0.59270(12) 0.0562(5) Uani 1 1 d . . . . .
H33A H 0.163318 0.298332 0.578237 0.084 Uiso 1 1 calc R U . . .
H33B H 0.284825 0.213160 0.539916 0.084 Uiso 1 1 calc R U . . .
H33C H 0.245579 0.269183 0.629702 0.084 Uiso 1 1 calc R U . . .
C9 C 0.39323(18) 0.57600(13) 0.75629(15) 0.0569(5) Uani 1 1 d . . . . .
H9A H 0.380098 0.611229 0.807587 0.085 Uiso 1 1 calc R U . . .
H9B H 0.336299 0.611988 0.732615 0.085 Uiso 1 1 calc R U . . .
H9C H 0.469425 0.564811 0.713282 0.085 Uiso 1 1 calc R U . . .
C30 C -0.05951(17) 0.23970(14) 1.03886(11) 0.0505(5) Uani 1 1 d . . . . .
H30A H -0.133534 0.291923 1.052816 0.076 Uiso 1 1 calc R U . . .
H30B H -0.037175 0.232401 1.088122 0.076 Uiso 1 1 calc R U . . .
H30C H -0.064847 0.182051 1.025388 0.076 Uiso 1 1 calc R U . . .
C44 C 0.85641(19) 0.84194(14) 0.67016(14) 0.0584(5) Uani 1 1 d . . . . .
H44A H 0.898784 0.882352 0.657668 0.088 Uiso 1 1 calc R U . . .
H44B H 0.775095 0.879664 0.700149 0.088 Uiso 1 1 calc R U . . .
H44C H 0.869095 0.811706 0.616301 0.088 Uiso 1 1 calc R U . . .
C21 C 0.56574(19) 0.25259(17) 0.45311(12) 0.0596(5) Uani 1 1 d . . . . .
H21A H 0.510710 0.255090 0.429057 0.089 Uiso 1 1 calc R U . . .
H21B H 0.622866 0.188496 0.444155 0.089 Uiso 1 1 calc R U . . .
H21C H 0.603176 0.294669 0.424489 0.089 Uiso 1 1 calc R U . . .
C43 C 0.87183(19) 0.81771(14) 0.80589(13) 0.0559(5) Uani 1 1 d . . . . .
H43A H 0.917494 0.855299 0.794656 0.084 Uiso 1 1 calc R U . . .
H43B H 0.891011 0.771232 0.845523 0.084 Uiso 1 1 calc R U . . .
H43C H 0.790927 0.858581 0.831541 0.084 Uiso 1 1 calc R U . . .
C47 C 1.04426(18) 0.51986(15) 0.63776(14) 0.0593(5) Uani 1 1 d . . . . .
H47A H 1.127162 0.486763 0.614885 0.089 Uiso 1 1 calc R U . . .
H47B H 1.022651 0.567941 0.600022 0.089 Uiso 1 1 calc R U . . .
H47C H 1.009194 0.475307 0.640755 0.089 Uiso 1 1 calc R U . . .
C32 C 0.1264(2) 0.13963(17) 0.58293(15) 0.0723(7) Uani 1 1 d . . . . .
H32A H 0.088077 0.099426 0.615234 0.108 Uiso 1 1 calc R U . . .
H32B H 0.192145 0.103179 0.532102 0.108 Uiso 1 1 calc R U . . .
H32C H 0.073363 0.191786 0.565005 0.108 Uiso 1 1 calc R U . . .
Be2 Be 0.29504(16) 0.20169(13) 0.77983(13) 0.0306(4) Uani 1 1 d . . . . .
Be1 Be 0.40645(16) 0.24772(14) 0.75087(13) 0.0315(4) Uani 1 1 d . . . . .
C52 C 0.6221(5) 0.6571(6) 0.8523(5) 0.114(3) Uani 0.690(5) 1 d . . P A 1
H52A H 0.633405 0.590389 0.853312 0.136 Uiso 0.690(5) 1 calc R U P A 1
H52B H 0.545681 0.692001 0.896632 0.136 Uiso 0.690(5) 1 calc R U P A 1
C54 C 0.7501(3) 0.5779(3) 0.9209(3) 0.0730(12) Uani 0.690(5) 1 d . . P A 1
H54A H 0.806426 0.581579 0.940621 0.110 Uiso 0.690(5) 1 calc R U P A 1
H54B H 0.786635 0.525033 0.877156 0.110 Uiso 0.690(5) 1 calc R U P A 1
H54C H 0.688724 0.568936 0.969528 0.110 Uiso 0.690(5) 1 calc R U P A 1
C53 C 0.6569(5) 0.7420(4) 0.9430(4) 0.099(2) Uani 0.690(5) 1 d . . P A 1
H53A H 0.599186 0.734090 0.995462 0.149 Uiso 0.690(5) 1 calc R U P A 1
H53B H 0.621882 0.799129 0.918603 0.149 Uiso 0.690(5) 1 calc R U P A 1
H53C H 0.717300 0.746953 0.956737 0.149 Uiso 0.690(5) 1 calc R U P A 1
C50 C 0.7104(4) 0.7108(3) 0.6357(3) 0.0772(12) Uani 0.690(5) 1 d . . P A 1
H50A H 0.781933 0.687630 0.585127 0.116 Uiso 0.690(5) 1 calc R U P A 1
H50B H 0.693357 0.774841 0.654468 0.116 Uiso 0.690(5) 1 calc R U P A 1
H50C H 0.648775 0.710093 0.620991 0.116 Uiso 0.690(5) 1 calc R U P A 1
Li1 Li 0.8334(2) 0.66006(19) 0.75969(18) 0.0385(6) Uani 1 1 d . . . . .
C49 C 0.7577(3) 0.5543(2) 0.6709(3) 0.0747(13) Uani 0.690(5) 1 d . . P A 1
H49A H 0.777231 0.509548 0.711636 0.112 Uiso 0.690(5) 1 calc R U P A 1
H49B H 0.824495 0.540793 0.617046 0.112 Uiso 0.690(5) 1 calc R U P A 1
H49C H 0.695905 0.548903 0.659612 0.112 Uiso 0.690(5) 1 calc R U P A 1
C51 C 0.6152(3) 0.6821(3) 0.7783(2) 0.0753(13) Uani 0.690(5) 1 d . . P A 1
H51A H 0.580916 0.751234 0.781230 0.090 Uiso 0.690(5) 1 calc R U P A 1
H51B H 0.563530 0.658482 0.768473 0.090 Uiso 0.690(5) 1 calc R U P A 1
C51A C 0.6633(7) 0.6024(6) 0.7689(5) 0.063(2) Uiso 0.310(5) 1 d . . P A 2
H51C H 0.596353 0.611499 0.755818 0.076 Uiso 0.310(5) 1 calc R U P A 2
H51D H 0.704477 0.534145 0.767913 0.076 Uiso 0.310(5) 1 calc R U P A 2
C49A C 0.7928(8) 0.5732(6) 0.6166(6) 0.072(2) Uiso 0.310(5) 1 d . . P A 2
H49D H 0.732081 0.565600 0.605394 0.108 Uiso 0.310(5) 1 calc R U P A 2
H49E H 0.843526 0.512377 0.625981 0.108 Uiso 0.310(5) 1 calc R U P A 2
H49F H 0.836223 0.598032 0.567150 0.108 Uiso 0.310(5) 1 calc R U P A 2
C50A C 0.6665(7) 0.7287(6) 0.6825(6) 0.059(2) Uiso 0.310(5) 1 d . . P A 2
H50D H 0.705655 0.752394 0.629978 0.088 Uiso 0.310(5) 1 calc R U P A 2
H50E H 0.641458 0.772009 0.732101 0.088 Uiso 0.310(5) 1 calc R U P A 2
H50F H 0.600247 0.723150 0.678674 0.088 Uiso 0.310(5) 1 calc R U P A 2
C54A C 0.7301(9) 0.6139(7) 0.9495(6) 0.061(2) Uiso 0.310(5) 1 d . . P A 2
H54D H 0.655510 0.630001 0.996496 0.091 Uiso 0.310(5) 1 calc R U P A 2
H54E H 0.778698 0.632351 0.968129 0.091 Uiso 0.310(5) 1 calc R U P A 2
H54F H 0.765407 0.546330 0.933770 0.091 Uiso 0.310(5) 1 calc R U P A 2
C53A C 0.6418(11) 0.7698(8) 0.9202(8) 0.063(3) Uiso 0.310(5) 1 d . . P A 2
H53D H 0.620687 0.813599 0.879269 0.095 Uiso 0.310(5) 1 calc R U P A 2
H53E H 0.686998 0.788305 0.942677 0.095 Uiso 0.310(5) 1 calc R U P A 2
H53F H 0.572823 0.770816 0.967643 0.095 Uiso 0.310(5) 1 calc R U P A 2
N6A N 0.7158(15) 0.6654(15) 0.8722(11) 0.062(6) Uiso 0.310(5) 1 d . . P A 2
N5A N 0.7434(12) 0.6376(11) 0.6924(10) 0.046(3) Uiso 0.310(5) 1 d . . P A 2
C52A C 0.6178(9) 0.6445(6) 0.8627(7) 0.0378(19) Uiso 0.310(5) 1 d . . P A 2
H52C H 0.597915 0.599631 0.903715 0.045 Uiso 0.310(5) 1 calc R U P A 2
H52D H 0.548965 0.702921 0.874475 0.045 Uiso 0.310(5) 1 calc R U P A 2
H1A H 0.4029(16) 0.1746(14) 0.7096(12) 0.050 Uiso 1 1 d . . . . .
H1B H 0.2817(16) 0.2958(14) 0.7622(12) 0.050 Uiso 1 1 d . . . . .
H1C H 0.3616(16) 0.2096(14) 0.8299(12) 0.050 Uiso 1 1 d . . . . .

loop_
_atom_site_aniso_label
_atom_site_aniso_U_11
_atom_site_aniso_U_22
_atom_site_aniso_U_33
_atom_site_aniso_U_23
_atom_site_aniso_U_13
_atom_site_aniso_U_12
Si1 0.0285(2) 0.0257(2) 0.0322(2) 0.00263(16) -0.00978(16) -0.01035(16)
Si2 0.0298(2) 0.0264(2) 0.0336(2) 0.00272(16) -0.01096(17) -0.01244(16)
N1 0.0278(6) 0.0262(6) 0.0327(6) 0.0006(5) -0.0113(5) -0.0103(5)
N2 0.0273(6) 0.0275(6) 0.0341(6) 0.0020(5) -0.0111(5) -0.0111(5)
N3 0.0415(8) 0.0320(7) 0.0451(8) 0.0059(6) -0.0169(6) -0.0133(6)
N4 0.0382(7) 0.0325(7) 0.0504(8) 0.0078(6) -0.0164(6) -0.0138(6)
C1 0.0246(7) 0.0297(7) 0.0312(7) 0.0005(6) -0.0070(6) -0.0118(6)
N6 0.0316(17) 0.051(2) 0.0331(18) 0.0044(13) -0.0018(13) -0.0187(14)
C2 0.0285(7) 0.0293(7) 0.0353(8) 0.0005(6) -0.0079(6) -0.0117(6)
C22 0.0292(7) 0.0265(7) 0.0353(8) 0.0037(6) -0.0123(6) -0.0141(6)
C6 0.0272(7) 0.0328(8) 0.0353(8) 0.0010(6) -0.0099(6) -0.0106(6)
N5 0.044(3) 0.043(2) 0.053(3) -0.0036(18) -0.025(2) -0.0122(18)
C23 0.0327(8) 0.0275(7) 0.0370(8) 0.0042(6) -0.0112(6) -0.0140(6)
C24 0.0306(8) 0.0343(8) 0.0470(9) 0.0047(7) -0.0089(7) -0.0126(7)
C3 0.0341(8) 0.0324(8) 0.0414(9) -0.0053(7) -0.0094(7) -0.0136(6)
C13 0.0367(8) 0.0329(8) 0.0495(10) 0.0055(7) -0.0106(7) -0.0166(7)
C37 0.0372(8) 0.0343(8) 0.0383(8) 0.0067(6) -0.0166(7) -0.0148(7)
C5 0.0335(8) 0.0422(9) 0.0383(8) 0.0017(7) -0.0150(7) -0.0132(7)
C10 0.0386(8) 0.0316(8) 0.0401(9) 0.0022(6) -0.0184(7) -0.0085(7)
C27 0.0405(8) 0.0312(8) 0.0401(8) 0.0036(6) -0.0184(7) -0.0164(7)
C16 0.0348(8) 0.0311(8) 0.0351(8) 0.0012(6) -0.0094(7) -0.0098(6)
C4 0.0387(9) 0.0475(10) 0.0378(9) -0.0054(7) -0.0124(7) -0.0205(8)
C25 0.0312(8) 0.0395(9) 0.0612(11) 0.0102(8) -0.0214(8) -0.0143(7)
C19 0.0408(9) 0.0379(9) 0.0390(9) 0.0041(7) -0.0181(7) -0.0149(7)
C26 0.0445(9) 0.0414(9) 0.0510(10) 0.0082(8) -0.0279(8) -0.0193(8)
C40 0.0457(9) 0.0345(8) 0.0395(8) 0.0072(7) -0.0194(7) -0.0224(7)
C34 0.0364(8) 0.0263(8) 0.0493(10) 0.0015(7) -0.0091(7) -0.0113(6)
C7 0.0365(8) 0.0277(8) 0.0438(9) -0.0016(6) -0.0157(7) -0.0078(6)
C18 0.0485(10) 0.0277(8) 0.0461(10) -0.0016(7) -0.0114(8) -0.0117(7)
C42 0.0383(9) 0.0400(9) 0.0634(11) 0.0048(8) -0.0213(8) -0.0201(7)
C28 0.0367(8) 0.0339(8) 0.0345(8) 0.0009(6) -0.0100(7) -0.0095(7)
C12 0.0535(10) 0.0350(9) 0.0501(10) 0.0081(7) -0.0247(8) -0.0146(8)
C46 0.0362(9) 0.0390(9) 0.0600(11) 0.0092(8) -0.0177(8) -0.0157(7)
C31 0.0541(10) 0.0387(9) 0.0371(9) 0.0006(7) -0.0208(8) -0.0102(8)
C38 0.0546(10) 0.0407(9) 0.0483(10) 0.0075(8) -0.0307(9) -0.0182(8)
C36 0.0458(10) 0.0392(9) 0.0467(10) -0.0065(8) -0.0019(8) -0.0151(8)
C14 0.0463(10) 0.0490(10) 0.0651(12) 0.0074(9) -0.0205(9) -0.0292(9)
C8 0.0333(9) 0.0432(10) 0.0597(11) -0.0010(8) -0.0184(8) -0.0079(7)
C45 0.0445(10) 0.0409(9) 0.0526(10) 0.0093(8) -0.0133(8) -0.0200(8)
C11 0.0390(9) 0.0426(10) 0.0582(11) -0.0027(8) -0.0202(8) -0.0025(8)
C41 0.0581(11) 0.0429(10) 0.0489(10) -0.0033(8) -0.0142(9) -0.0292(9)
C15 0.0524(11) 0.0483(11) 0.0646(13) 0.0199(9) -0.0128(10) -0.0238(9)
C20 0.0500(11) 0.0448(10) 0.0626(12) 0.0078(9) -0.0321(9) -0.0101(8)
C39 0.0548(10) 0.0397(9) 0.0508(10) 0.0149(8) -0.0274(9) -0.0221(8)
C17 0.0424(10) 0.0414(10) 0.0452(10) -0.0004(8) -0.0026(8) -0.0078(8)
C35 0.0331(8) 0.0366(9) 0.0665(12) 0.0089(8) -0.0144(8) -0.0103(7)
C48 0.0513(11) 0.0388(10) 0.0785(14) 0.0214(9) -0.0318(10) -0.0195(8)
C29 0.0554(11) 0.0542(11) 0.0426(10) 0.0024(8) -0.0160(8) -0.0303(9)
C33 0.0560(12) 0.0628(13) 0.0406(10) 0.0041(9) -0.0099(9) -0.0227(10)
C9 0.0585(12) 0.0355(10) 0.0753(14) 0.0120(9) -0.0280(11) -0.0163(9)
C30 0.0622(12) 0.0489(11) 0.0375(9) 0.0061(8) -0.0103(8) -0.0281(9)
C44 0.0638(13) 0.0455(11) 0.0673(13) 0.0222(10) -0.0315(11) -0.0198(10)
C21 0.0601(12) 0.0748(14) 0.0418(10) 0.0014(10) -0.0233(9) -0.0200(11)
C43 0.0651(13) 0.0439(10) 0.0575(12) -0.0016(9) -0.0233(10) -0.0194(9)
C47 0.0541(12) 0.0483(11) 0.0634(13) -0.0044(9) -0.0160(10) -0.0128(9)
C32 0.1076(19) 0.0621(14) 0.0549(13) -0.0085(10) -0.0389(13) -0.0313(13)
Be2 0.0291(9) 0.0275(9) 0.0347(10) 0.0024(7) -0.0115(8) -0.0113(7)
Be1 0.0307(9) 0.0278(9) 0.0351(10) 0.0008(8) -0.0121(8) -0.0108(8)
C52 0.055(2) 0.199(8) 0.098(4) 0.050(4) -0.017(2) -0.079(4)
C54 0.058(2) 0.062(3) 0.086(3) 0.029(2) -0.016(2) -0.0260(19)
C53 0.093(3) 0.071(3) 0.081(4) -0.030(3) 0.032(3) -0.037(3)
C50 0.086(3) 0.084(3) 0.087(3) 0.034(2) -0.061(3) -0.036(2)
Li1 0.0403(14) 0.0364(14) 0.0411(15) 0.0039(11) -0.0165(12) -0.0167(12)
C49 0.071(2) 0.052(2) 0.112(4) -0.016(2) -0.042(2) -0.0256(17)
C51 0.0471(18) 0.107(3) 0.076(2) -0.007(2) -0.0263(17) -0.029(2)

loop_
_atom_type_symbol
_atom_type_description
_atom_type_scat_dispersion_real
_atom_type_scat_dispersion_imag
_atom_type_scat_source
C C 0.0033 0.0016 'International Tables Vol C Tables 4.2.6.8 and 6.1.1.4'
H H 0.0000 0.0000 'International Tables Vol C Tables 4.2.6.8 and 6.1.1.4'
Be Be 0.0005 0.0002 'International Tables Vol C Tables 4.2.6.8 and 6.1.1.4'
N N 0.0061 0.0033 'International Tables Vol C Tables 4.2.6.8 and 6.1.1.4'
Si Si 0.0817 0.0704 'International Tables Vol C Tables 4.2.6.8 and 6.1.1.4'
Li Li -0.0003 0.0001 'International Tables Vol C Tables 4.2.6.8 and 6.1.1.4'

loop_
_geom_angle_atom_site_label_1
_geom_angle_atom_site_label_2
_geom_angle_atom_site_label_3
_geom_angle
_geom_angle_site_symmetry_1
_geom_angle_site_symmetry_3
_geom_angle_publ_flag
N1 Si1 C19 106.20(7) . . ?
N1 Si1 C13 109.28(8) . . ?
C19 Si1 C13 113.01(8) . . ?
N1 Si1 C16 112.09(8) . . ?
C19 Si1 C16 108.85(8) . . ?
C13 Si1 C16 107.49(8) . . ?
N2 Si2 C37 112.14(7) . . ?
N2 Si2 C34 112.23(7) . . ?
C37 Si2 C34 107.71(8) . . ?
N2 Si2 C40 109.34(7) . . ?
C37 Si2 C40 107.29(8) . . ?
C34 Si2 C40 107.92(8) . . ?
C1 N1 Be1 116.54(12) . . ?
C1 N1 Si1 122.45(10) . . ?
Be1 N1 Si1 120.84(11) . . ?
C22 N2 Be2 115.55(12) . . ?
C22 N2 Si2 121.62(10) . . ?
Be2 N2 Si2 122.80(10) . . ?
C43 N3 C45 110.36(16) . . ?
C43 N3 C44 107.76(15) . . ?
C45 N3 C44 108.82(15) . . ?
C43 N3 Li1 106.19(14) . . ?
C45 N3 Li1 101.90(13) . . ?
C44 N3 Li1 121.50(14) . . ?
C47 N4 C48 108.07(16) . . ?
C47 N4 C46 110.45(15) . . ?
C48 N4 C46 108.56(14) . . ?
C47 N4 Li1 108.47(14) . . ?
C48 N4 Li1 119.67(14) . . ?
C46 N4 Li1 101.35(13) . . ?
C6 C1 C2 118.33(14) . . ?
C6 C1 N1 121.13(13) . . ?
C2 C1 N1 120.52(13) . . ?
C53 N6 C52 113.8(6) . . ?
C53 N6 C54 110.5(6) . . ?
C52 N6 C54 108.5(6) . . ?
C53 N6 Li1 119.4(4) . . ?
C52 N6 Li1 97.2(4) . . ?
C54 N6 Li1 106.3(4) . . ?
C3 C2 C1 119.74(14) . . ?
C3 C2 C7 119.16(14) . . ?
C1 C2 C7 120.88(14) . . ?
C23 C22 C27 118.52(14) . . ?
C23 C22 N2 120.75(14) . . ?
C27 C22 N2 120.71(14) . . ?
C5 C6 C1 119.63(14) . . ?
C5 C6 C10 119.08(14) . . ?
C1 C6 C10 121.30(14) . . ?
C51 N5 C49 114.8(5) . . ?
C51 N5 C50 108.1(5) . . ?
C49 N5 C50 105.7(5) . . ?
C51 N5 Li1 102.2(4) . . ?
C49 N5 Li1 112.4(4) . . ?
C50 N5 Li1 113.8(4) . . ?
C24 C23 C22 119.57(15) . . ?
C24 C23 C28 119.29(15) . . ?
C22 C23 C28 121.13(14) . . ?
C25 C24 C23 121.60(16) . . ?
C25 C24 H24 119.2 . . ?
C23 C24 H24 119.2 . . ?
C4 C3 C2 121.61(15) . . ?
C4 C3 H3 119.2 . . ?
C2 C3 H3 119.2 . . ?
C15 C13 C14 110.66(15) . . ?
C15 C13 Si1 114.69(14) . . ?
C14 C13 Si1 112.31(12) . . ?
C15 C13 H13 106.2 . . ?
C14 C13 H13 106.2 . . ?
Si1 C13 H13 106.2 . . ?
C39 C37 C38 109.68(13) . . ?
C39 C37 Si2 113.74(12) . . ?
C38 C37 Si2 115.79(12) . . ?
C39 C37 H37 105.6 . . ?
C38 C37 H37 105.6 . . ?
Si2 C37 H37 105.6 . . ?
C4 C5 C6 121.64(15) . . ?
C4 C5 H5 119.2 . . ?
C6 C5 H5 119.2 . . ?
C6 C10 C12 111.38(14) . . ?
C6 C10 C11 111.81(15) . . ?
C12 C10 C11 110.40(15) . . ?
C6 C10 H10 107.7 . . ?
C12 C10 H10 107.7 . . ?
C11 C10 H10 107.7 . . ?
C26 C27 C22 119.47(15) . . ?
C26 C27 C31 119.35(15) . . ?
C22 C27 C31 121.16(14) . . ?
C17 C16 C18 109.61(14) . . ?
C17 C16 Si1 118.60(12) . . ?
C18 C16 Si1 111.50(11) . . ?
C17 C16 H16 105.3 . . ?
C18 C16 H16 105.3 . . ?
Si1 C16 H16 105.3 . . ?
C5 C4 C3 118.92(15) . . ?
C5 C4 H4 120.5 . . ?
C3 C4 H4 120.5 . . ?
C26 C25 C24 119.06(15) . . ?
C26 C25 H25 120.5 . . ?
C24 C25 H25 120.5 . . ?
C21 C19 C20 111.03(16) . . ?
C21 C19 Si1 116.68(13) . . ?
C20 C19 Si1 113.16(12) . . ?
C21 C19 H19 104.9 . . ?
C20 C19 H19 104.9 . . ?
Si1 C19 H19 104.9 . . ?
C25 C26 C27 121.68(16) . . ?
C25 C26 H26 119.2 . . ?
C27 C26 H26 119.2 . . ?
C42 C40 C41 109.15(14) . . ?
C42 C40 Si2 113.42(12) . . ?
C41 C40 Si2 115.81(12) . . ?
C42 C40 H40 105.9 . . ?
C41 C40 H40 105.9 . . ?
Si2 C40 H40 105.9 . . ?
C36 C34 C35 110.16(15) . . ?
C36 C34 Si2 113.57(12) . . ?
C35 C34 Si2 115.23(12) . . ?
C36 C34 H34 105.7 . . ?
C35 C34 H34 105.7 . . ?
Si2 C34 H34 105.7 . . ?
C2 C7 C8 108.78(14) . . ?
C2 C7 C9 114.50(15) . . ?
C8 C7 C9 110.04(15) . . ?
C2 C7 H7 107.8 . . ?
C8 C7 H7 107.8 . . ?
C9 C7 H7 107.8 . . ?
C16 C18 H18A 109.5 . . ?
C16 C18 H18B 109.5 . . ?
H18A C18 H18B 109.5 . . ?
C16 C18 H18C 109.5 . . ?
H18A C18 H18C 109.5 . . ?
H18B C18 H18C 109.5 . . ?
C40 C42 H42A 109.5 . . ?
C40 C42 H42B 109.5 . . ?
H42A C42 H42B 109.5 . . ?
C40 C42 H42C 109.5 . . ?
H42A C42 H42C 109.5 . . ?
H42B C42 H42C 109.5 . . ?
C23 C28 C30 113.27(15) . . ?
C23 C28 C29 110.38(14) . . ?
C30 C28 C29 110.80(15) . . ?
C23 C28 H28 107.4 . . ?
C30 C28 H28 107.4 . . ?
C29 C28 H28 107.4 . . ?
C10 C12 H12A 109.5 . . ?
C10 C12 H12B 109.5 . . ?
H12A C12 H12B 109.5 . . ?
C10 C12 H12C 109.5 . . ?
H12A C12 H12C 109.5 . . ?
H12B C12 H12C 109.5 . . ?
N4 C46 C45 112.47(15) . . ?
N4 C46 H46A 109.1 . . ?
C45 C46 H46A 109.1 . . ?
N4 C46 H46B 109.1 . . ?
C45 C46 H46B 109.1 . . ?
H46A C46 H46B 107.8 . . ?
C27 C31 C33 110.28(15) . . ?
C27 C31 C32 113.64(17) . . ?
C33 C31 C32 110.41(17) . . ?
C27 C31 H31 107.4 . . ?
C33 C31 H31 107.4 . . ?
C32 C31 H31 107.4 . . ?
C37 C38 H38A 109.5 . . ?
C37 C38 H38B 109.5 . . ?
H38A C38 H38B 109.5 . . ?
C37 C38 H38C 109.5 . . ?
H38A C38 H38C 109.5 . . ?
H38B C38 H38C 109.5 . . ?
C34 C36 H36A 109.5 . . ?
C34 C36 H36B 109.5 . . ?
H36A C36 H36B 109.5 . . ?
C34 C36 H36C 109.5 . . ?
H36A C36 H36C 109.5 . . ?
H36B C36 H36C 109.5 . . ?
C13 C14 H14A 109.5 . . ?
C13 C14 H14B 109.5 . . ?
H14A C14 H14B 109.5 . . ?
C13 C14 H14C 109.5 . . ?
H14A C14 H14C 109.5 . . ?
H14B C14 H14C 109.5 . . ?
C7 C8 H8A 109.5 . . ?
C7 C8 H8B 109.5 . . ?
H8A C8 H8B 109.5 . . ?
C7 C8 H8C 109.5 . . ?
H8A C8 H8C 109.5 . . ?
H8B C8 H8C 109.5 . . ?
N3 C45 C46 112.59(15) . . ?
N3 C45 H45A 109.1 . . ?
C46 C45 H45A 109.1 . . ?
N3 C45 H45B 109.1 . . ?
C46 C45 H45B 109.1 . . ?
H45A C45 H45B 107.8 . . ?
C10 C11 H11A 109.5 . . ?
C10 C11 H11B 109.5 . . ?
H11A C11 H11B 109.5 . . ?
C10 C11 H11C 109.5 . . ?
H11A C11 H11C 109.5 . . ?
H11B C11 H11C 109.5 . . ?
C40 C41 H41A 109.5 . . ?
C40 C41 H41B 109.5 . . ?
H41A C41 H41B 109.5 . . ?
C40 C41 H41C 109.5 . . ?
H41A C41 H41C 109.5 . . ?
H41B C41 H41C 109.5 . . ?
C13 C15 H15A 109.5 . . ?
C13 C15 H15B 109.5 . . ?
H15A C15 H15B 109.5 . . ?
C13 C15 H15C 109.5 . . ?
H15A C15 H15C 109.5 . . ?
H15B C15 H15C 109.5 . . ?
C19 C20 H20A 109.5 . . ?
C19 C20 H20B 109.5 . . ?
H20A C20 H20B 109.5 . . ?
C19 C20 H20C 109.5 . . ?
H20A C20 H20C 109.5 . . ?
H20B C20 H20C 109.5 . . ?
C37 C39 H39A 109.5 . . ?
C37 C39 H39B 109.5 . . ?
H39A C39 H39B 109.5 . . ?
C37 C39 H39C 109.5 . . ?
H39A C39 H39C 109.5 . . ?
H39B C39 H39C 109.5 . . ?
C16 C17 H17A 109.5 . . ?
C16 C17 H17B 109.5 . . ?
H17A C17 H17B 109.5 . . ?
C16 C17 H17C 109.5 . . ?
H17A C17 H17C 109.5 . . ?
H17B C17 H17C 109.5 . . ?
C34 C35 H35A 109.5 . . ?
C34 C35 H35B 109.5 . . ?
H35A C35 H35B 109.5 . . ?
C34 C35 H35C 109.5 . . ?
H35A C35 H35C 109.5 . . ?
H35B C35 H35C 109.5 . . ?
N4 C48 H48A 109.5 . . ?
N4 C48 H48B 109.5 . . ?
H48A C48 H48B 109.5 . . ?
N4 C48 H48C 109.5 . . ?
H48A C48 H48C 109.5 . . ?
H48B C48 H48C 109.5 . . ?
C28 C29 H29A 109.5 . . ?
C28 C29 H29B 109.5 . . ?
H29A C29 H29B 109.5 . . ?
C28 C29 H29C 109.5 . . ?
H29A C29 H29C 109.5 . . ?
H29B C29 H29C 109.5 . . ?
C31 C33 H33A 109.5 . . ?
C31 C33 H33B 109.5 . . ?
H33A C33 H33B 109.5 . . ?
C31 C33 H33C 109.5 . . ?
H33A C33 H33C 109.5 . . ?
H33B C33 H33C 109.5 . . ?
C7 C9 H9A 109.5 . . ?
C7 C9 H9B 109.5 . . ?
H9A C9 H9B 109.5 . . ?
C7 C9 H9C 109.5 . . ?
H9A C9 H9C 109.5 . . ?
H9B C9 H9C 109.5 . . ?
C28 C30 H30A 109.5 . . ?
C28 C30 H30B 109.5 . . ?
H30A C30 H30B 109.5 . . ?
C28 C30 H30C 109.5 . . ?
H30A C30 H30C 109.5 . . ?
H30B C30 H30C 109.5 . . ?
N3 C44 H44A 109.5 . . ?
N3 C44 H44B 109.5 . . ?
H44A C44 H44B 109.5 . . ?
N3 C44 H44C 109.5 . . ?
H44A C44 H44C 109.5 . . ?
H44B C44 H44C 109.5 . . ?
C19 C21 H21A 109.5 . . ?
C19 C21 H21B 109.5 . . ?
H21A C21 H21B 109.5 . . ?
C19 C21 H21C 109.5 . . ?
H21A C21 H21C 109.5 . . ?
H21B C21 H21C 109.5 . . ?
N3 C43 H43A 109.5 . . ?
N3 C43 H43B 109.5 . . ?
H43A C43 H43B 109.5 . . ?
N3 C43 H43C 109.5 . . ?
H43A C43 H43C 109.5 . . ?
H43B C43 H43C 109.5 . . ?
N4 C47 H47A 109.5 . . ?
N4 C47 H47B 109.5 . . ?
H47A C47 H47B 109.5 . . ?
N4 C47 H47C 109.5 . . ?
H47A C47 H47C 109.5 . . ?
H47B C47 H47C 109.5 . . ?
C31 C32 H32A 109.5 . . ?
C31 C32 H32B 109.5 . . ?
H32A C32 H32B 109.5 . . ?
C31 C32 H32C 109.5 . . ?
H32A C32 H32C 109.5 . . ?
H32B C32 H32C 109.5 . . ?
N2 Be2 Be1 174.64(15) . . ?
N2 Be2 H1A 125.8(8) . . ?
Be1 Be2 H1A 49.1(8) . . ?
N2 Be2 H1B 129.9(8) . . ?
Be1 Be2 H1B 54.1(8) . . ?
H1A Be2 H1B 86.1(11) . . ?
N2 Be2 H1C 131.2(8) . . ?
Be1 Be2 H1C 49.7(7) . . ?
H1A Be2 H1C 83.0(11) . . ?
H1B Be2 H1C 84.7(11) . . ?
N1 Be1 Be2 175.81(15) . . ?
N1 Be1 H1A 125.6(8) . . ?
Be2 Be1 H1A 50.2(8) . . ?
N1 Be1 H1B 132.4(8) . . ?
Be2 Be1 H1B 49.2(7) . . ?
H1A Be1 H1B 83.2(11) . . ?
N1 Be1 H1C 129.2(8) . . ?
Be2 Be1 H1C 53.4(8) . . ?
H1A Be1 H1C 86.6(11) . . ?
H1B Be1 H1C 83.8(10) . . ?
C51 C52 N6 125.5(5) . . ?
C51 C52 Li1 78.0(3) . . ?
N6 C52 Li1 51.1(3) . . ?
C51 C52 H52A 105.9 . . ?
N6 C52 H52A 105.9 . . ?
Li1 C52 H52A 106.1 . . ?
C51 C52 H52B 105.9 . . ?
N6 C52 H52B 105.9 . . ?
Li1 C52 H52B 144.7 . . ?
H52A C52 H52B 106.3 . . ?
N6 C54 H54A 109.5 . . ?
N6 C54 H54B 109.5 . . ?
H54A C54 H54B 109.5 . . ?
N6 C54 H54C 109.5 . . ?
H54A C54 H54C 109.5 . . ?
H54B C54 H54C 109.5 . . ?
N6 C53 H53A 109.5 . . ?
N6 C53 H53B 109.5 . . ?
H53A C53 H53B 109.5 . . ?
N6 C53 H53C 109.5 . . ?
H53A C53 H53C 109.5 . . ?
H53B C53 H53C 109.5 . . ?
N5 C50 H50A 109.5 . . ?
N5 C50 H50B 109.5 . . ?
H50A C50 H50B 109.5 . . ?
N5 C50 H50C 109.5 . . ?
H50A C50 H50C 109.5 . . ?
H50B C50 H50C 109.5 . . ?
N6A Li1 N5A 93.4(7) . . ?
N6A Li1 N4 122.3(6) . . ?
N5A Li1 N4 115.8(4) . . ?
N4 Li1 N5 123.4(2) . . ?
N6A Li1 N3 121.7(6) . . ?
N5A Li1 N3 118.7(5) . . ?
N4 Li1 N3 87.63(12) . . ?
N5 Li1 N3 119.6(2) . . ?
N4 Li1 N6 122.4(2) . . ?
N5 Li1 N6 86.0(3) . . ?
N3 Li1 N6 122.1(2) . . ?
N4 Li1 C52 136.3(2) . . ?
N5 Li1 C52 54.3(3) . . ?
N3 Li1 C52 134.0(2) . . ?
N6 Li1 C52 31.7(3) . . ?
N6A Li1 C51A 61.3(6) . . ?
N5A Li1 C51A 34.2(5) . . ?
N4 Li1 C51A 121.6(2) . . ?
N3 Li1 C51A 145.0(2) . . ?
N5 C49 H49A 109.5 . . ?
N5 C49 H49B 109.5 . . ?
H49A C49 H49B 109.5 . . ?
N5 C49 H49C 109.5 . . ?
H49A C49 H49C 109.5 . . ?
H49B C49 H49C 109.5 . . ?
C52 C51 N5 114.1(5) . . ?
C52 C51 H51A 108.7 . . ?
N5 C51 H51A 108.7 . . ?
C52 C51 H51B 108.7 . . ?
N5 C51 H51B 108.7 . . ?
H51A C51 H51B 107.6 . . ?
C52A C51A N5A 121.0(9) . . ?
C52A C51A Li1 79.2(5) . . ?
N5A C51A Li1 49.0(7) . . ?
C52A C51A H51C 107.1 . . ?
N5A C51A H51C 107.1 . . ?
Li1 C51A H51C 149.8 . . ?
C52A C51A H51D 107.1 . . ?
N5A C51A H51D 107.1 . . ?
Li1 C51A H51D 99.0 . . ?
H51C C51A H51D 106.8 . . ?
N5A C49A H49D 109.5 . . ?
N5A C49A H49E 109.5 . . ?
H49D C49A H49E 109.5 . . ?
N5A C49A H49F 109.5 . . ?
H49D C49A H49F 109.5 . . ?
H49E C49A H49F 109.5 . . ?
N5A C50A H50D 109.5 . . ?
N5A C50A H50E 109.5 . . ?
H50D C50A H50E 109.5 . . ?
N5A C50A H50F 109.5 . . ?
H50D C50A H50F 109.5 . . ?
H50E C50A H50F 109.5 . . ?
N6A C54A H54D 109.5 . . ?
N6A C54A H54E 109.5 . . ?
H54D C54A H54E 109.5 . . ?
N6A C54A H54F 109.5 . . ?
H54D C54A H54F 109.5 . . ?
H54E C54A H54F 109.5 . . ?
N6A C53A H53D 109.5 . . ?
N6A C53A H53E 109.5 . . ?
H53D C53A H53E 109.5 . . ?
N6A C53A H53F 109.5 . . ?
H53D C53A H53F 109.5 . . ?
H53E C53A H53F 109.5 . . ?
C54A N6A C52A 102.8(12) . . ?
C54A N6A C53A 98.0(12) . . ?
C52A N6A C53A 99.0(12) . . ?
C54A N6A Li1 128.3(12) . . ?
C52A N6A Li1 110.9(11) . . ?
C53A N6A Li1 113.5(11) . . ?
C50A N5A C49A 111.9(12) . . ?
C50A N5A C51A 103.1(10) . . ?
C49A N5A C51A 108.9(12) . . ?
C50A N5A Li1 107.3(10) . . ?
C49A N5A Li1 125.7(9) . . ?
C51A N5A Li1 96.8(8) . . ?
C51A C52A N6A 106.9(9) . . ?
C51A C52A H52C 110.3 . . ?
N6A C52A H52C 110.3 . . ?
C51A C52A H52D 110.3 . . ?
N6A C52A H52D 110.3 . . ?
H52C C52A H52D 108.6 . . ?

loop_
_geom_bond_atom_site_label_1
_geom_bond_atom_site_label_2
_geom_bond_distance
_geom_bond_site_symmetry_2
_geom_bond_publ_flag
Si1 N1 1.7278(14) . ?
Si1 C19 1.8997(17) . ?
Si1 C13 1.9070(17) . ?
Si1 C16 1.9112(18) . ?
Si2 N2 1.7303(13) . ?
Si2 C37 1.9053(17) . ?
Si2 C34 1.906(2) . ?
Si2 C40 1.9137(17) . ?
N1 C1 1.4297(19) . ?
N1 Be1 1.607(2) . ?
N2 C22 1.4343(19) . ?
N2 Be2 1.607(2) . ?
N3 C43 1.468(2) . ?
N3 C45 1.468(2) . ?
N3 C44 1.475(2) . ?
N3 Li1 2.155(3) . ?
N4 C47 1.465(3) . ?
N4 C48 1.475(2) . ?
N4 C46 1.481(2) . ?
N4 Li1 2.124(3) . ?
C1 C6 1.420(2) . ?
C1 C2 1.421(2) . ?
N6 C53 1.391(8) . ?
N6 C52 1.460(10) . ?
N6 C54 1.474(8) . ?
N6 Li1 2.164(7) . ?
C2 C3 1.391(2) . ?
C2 C7 1.522(2) . ?
C22 C23 1.414(2) . ?
C22 C27 1.415(2) . ?
C6 C5 1.395(2) . ?
C6 C10 1.522(2) . ?
N5 C51 1.423(7) . ?
N5 C49 1.455(7) . ?
N5 C50 1.506(7) . ?
N5 Li1 2.126(7) . ?
C23 C24 1.396(2) . ?
C23 C28 1.518(2) . ?
C24 C25 1.378(3) . ?
C24 H24 0.9500 . ?
C3 C4 1.386(3) . ?
C3 H3 0.9500 . ?
C13 C15 1.522(3) . ?
C13 C14 1.537(3) . ?
C13 H13 1.0000 . ?
C37 C39 1.538(2) . ?
C37 C38 1.544(2) . ?
C37 H37 1.0000 . ?
C5 C4 1.385(2) . ?
C5 H5 0.9500 . ?
C10 C12 1.531(2) . ?
C10 C11 1.535(2) . ?
C10 H10 1.0000 . ?
C27 C26 1.397(2) . ?
C27 C31 1.516(2) . ?
C16 C17 1.539(2) . ?
C16 C18 1.541(2) . ?
C16 H16 1.0000 . ?
C4 H4 0.9500 . ?
C25 C26 1.377(3) . ?
C25 H25 0.9500 . ?
C19 C21 1.527(3) . ?
C19 C20 1.527(2) . ?
C19 H19 1.0000 . ?
C26 H26 0.9500 . ?
C40 C42 1.535(2) . ?
C40 C41 1.543(2) . ?
C40 H40 1.0000 . ?
C34 C36 1.535(3) . ?
C34 C35 1.536(3) . ?
C34 H34 1.0000 . ?
C7 C8 1.526(2) . ?
C7 C9 1.530(2) . ?
C7 H7 1.0000 . ?
C18 H18A 0.9800 . ?
C18 H18B 0.9800 . ?
C18 H18C 0.9800 . ?
C42 H42A 0.9800 . ?
C42 H42B 0.9800 . ?
C42 H42C 0.9800 . ?
C28 C30 1.530(2) . ?
C28 C29 1.531(2) . ?
C28 H28 1.0000 . ?
C12 H12A 0.9800 . ?
C12 H12B 0.9800 . ?
C12 H12C 0.9800 . ?
C46 C45 1.514(2) . ?
C46 H46A 0.9900 . ?
C46 H46B 0.9900 . ?
C31 C33 1.530(3) . ?
C31 C32 1.531(3) . ?
C31 H31 1.0000 . ?
C38 H38A 0.9800 . ?
C38 H38B 0.9800 . ?
C38 H38C 0.9800 . ?
C36 H36A 0.9800 . ?
C36 H36B 0.9800 . ?
C36 H36C 0.9800 . ?
C14 H14A 0.9800 . ?
C14 H14B 0.9800 . ?
C14 H14C 0.9800 . ?
C8 H8A 0.9800 . ?
C8 H8B 0.9800 . ?
C8 H8C 0.9800 . ?
C45 H45A 0.9900 . ?
C45 H45B 0.9900 . ?
C11 H11A 0.9800 . ?
C11 H11B 0.9800 . ?
C11 H11C 0.9800 . ?
C41 H41A 0.9800 . ?
C41 H41B 0.9800 . ?
C41 H41C 0.9800 . ?
C15 H15A 0.9800 . ?
C15 H15B 0.9800 . ?
C15 H15C 0.9800 . ?
C20 H20A 0.9800 . ?
C20 H20B 0.9800 . ?
C20 H20C 0.9800 . ?
C39 H39A 0.9800 . ?
C39 H39B 0.9800 . ?
C39 H39C 0.9800 . ?
C17 H17A 0.9800 . ?
C17 H17B 0.9800 . ?
C17 H17C 0.9800 . ?
C35 H35A 0.9800 . ?
C35 H35B 0.9800 . ?
C35 H35C 0.9800 . ?
C48 H48A 0.9800 . ?
C48 H48B 0.9800 . ?
C48 H48C 0.9800 . ?
C29 H29A 0.9800 . ?
C29 H29B 0.9800 . ?
C29 H29C 0.9800 . ?
C33 H33A 0.9800 . ?
C33 H33B 0.9800 . ?
C33 H33C 0.9800 . ?
C9 H9A 0.9800 . ?
C9 H9B 0.9800 . ?
C9 H9C 0.9800 . ?
C30 H30A 0.9800 . ?
C30 H30B 0.9800 . ?
C30 H30C 0.9800 . ?
C44 H44A 0.9800 . ?
C44 H44B 0.9800 . ?
C44 H44C 0.9800 . ?
C21 H21A 0.9800 . ?
C21 H21B 0.9800 . ?
C21 H21C 0.9800 . ?
C43 H43A 0.9800 . ?
C43 H43B 0.9800 . ?
C43 H43C 0.9800 . ?
C47 H47A 0.9800 . ?
C47 H47B 0.9800 . ?
C47 H47C 0.9800 . ?
C32 H32A 0.9800 . ?
C32 H32B 0.9800 . ?
C32 H32C 0.9800 . ?
Be2 Be1 1.836(3) . ?
Be2 H1A 1.430(19) . ?
Be2 H1B 1.43(2) . ?
Be2 H1C 1.512(19) . ?
Be1 H1A 1.41(2) . ?
Be1 H1B 1.529(19) . ?
Be1 H1C 1.437(19) . ?
C52 C51 1.313(8) . ?
C52 Li1 2.757(6) . ?
C52 H52A 0.9900 . ?
C52 H52B 0.9900 . ?
C54 H54A 0.9800 . ?
C54 H54B 0.9800 . ?
C54 H54C 0.9800 . ?
C53 H53A 0.9800 . ?
C53 H53B 0.9800 . ?
C53 H53C 0.9800 . ?
C50 H50A 0.9800 . ?
C50 H50B 0.9800 . ?
C50 H50C 0.9800 . ?
Li1 N6A 1.957(16) . ?
Li1 N5A 2.111(17) . ?
Li1 C51A 2.780(8) . ?
C49 H49A 0.9800 . ?
C49 H49B 0.9800 . ?
C49 H49C 0.9800 . ?
C51 H51A 0.9900 . ?
C51 H51B 0.9900 . ?
C51A C52A 1.553(12) . ?
C51A N5A 1.575(17) . ?
C51A H51C 0.9900 . ?
C51A H51D 0.9900 . ?
C49A N5A 1.451(17) . ?
C49A H49D 0.9800 . ?
C49A H49E 0.9800 . ?
C49A H49F 0.9800 . ?
C50A N5A 1.449(17) . ?
C50A H50D 0.9800 . ?
C50A H50E 0.9800 . ?
C50A H50F 0.9800 . ?
C54A N6A 1.52(2) . ?
C54A H54D 0.9800 . ?
C54A H54E 0.9800 . ?
C54A H54F 0.9800 . ?
C53A N6A 1.62(2) . ?
C53A H53D 0.9800 . ?
C53A H53E 0.9800 . ?
C53A H53F 0.9800 . ?
N6A C52A 1.58(2) . ?
C52A H52C 0.9900 . ?
C52A H52D 0.9900 . ?
